data_4514910
loop_
_publ_author_name
'Barve, Indrajeet J.'
'Chang, Wong-Jin'
'Lin, Yen-Tzu'
'Thikekar, Tushar Ulhas'
'Sun, Chung-Ming'

_publ_section_title
;
 Base Controlled Three-Component Regioselective Synthesis of 2-Imino
 Thiazolines and 2-Thioxoimidazolin-4-ones.
;
_journal_issue 4
_journal_name_full 'ACS combinatorial science'
_journal_page_first 269
_journal_page_last 275
_journal_paper_doi 10.1021/acscombsci.8b00152
_journal_volume 21
_journal_year 2019
_chemical_formula_moiety 'C31 H26 N2 O2 S'
_chemical_formula_sum 'C31 H26 N2 O2 S'
_chemical_formula_weight 490.60
_space_group_IT_number 76
_space_group_name_Hall 'P 4w'
_space_group_name_H-M_alt 'P 41'
_symmetry_cell_setting tetragonal
_symmetry_space_group_name_Hall 'P 4w'
_symmetry_space_group_name_H-M 'P 41'
_atom_sites_solution_hydrogens geom
_atom_sites_solution_primary direct
_atom_sites_solution_secondary difmap
_audit_creation_method SHELXL-97
_cell_angle_alpha 90.00
_cell_angle_beta 90.00
_cell_angle_gamma 90.00
_cell_formula_units_Z 4
_cell_length_a 10.0749(3)
_cell_length_b 10.0749(3)
_cell_length_c 24.5470(10)
_cell_measurement_reflns_used 0
_cell_measurement_temperature 200(2)
_cell_measurement_theta_max 0
_cell_measurement_theta_min 0
_cell_volume 2491.61(15)
_computing_molecular_graphics 'Ortep-3 for Windows (Farrugia, 1997)'
_computing_publication_material 'WinGX publication routines (Farrugia, 1999)'
_computing_structure_refinement 'SHELXL-97 (Sheldrick, 1997)'
_computing_structure_solution 'SHELXS-86 (Sheldrick, 1986)'
_diffrn_ambient_temperature 200(2)
_diffrn_measured_fraction_theta_full 1.000
_diffrn_measured_fraction_theta_max 1.000
_diffrn_radiation_monochromator graphite
_diffrn_radiation_source 'fine-focus sealed tube'
_diffrn_radiation_type MoK\a
_diffrn_radiation_wavelength 0.71073
_diffrn_reflns_av_R_equivalents 0.0551
_diffrn_reflns_av_sigmaI/netI 0.0645
_diffrn_reflns_limit_h_max 11
_diffrn_reflns_limit_h_min -11
_diffrn_reflns_limit_k_max 12
_diffrn_reflns_limit_k_min -9
_diffrn_reflns_limit_l_max 29
_diffrn_reflns_limit_l_min -28
_diffrn_reflns_number 17357
_diffrn_reflns_theta_full 25.06
_diffrn_reflns_theta_max 25.06
_diffrn_reflns_theta_min 2.02
_exptl_absorpt_coefficient_mu 0.162
_exptl_absorpt_correction_T_max 0.9936
_exptl_absorpt_correction_T_min 0.9622
_exptl_absorpt_correction_type multi-scan
_exptl_crystal_colour colorless
_exptl_crystal_density_diffrn 1.308
_exptl_crystal_density_method 'not measured'
_exptl_crystal_description prism
_exptl_crystal_F_000 1032
_exptl_crystal_size_max 0.24
_exptl_crystal_size_mid 0.15
_exptl_crystal_size_min 0.04
_refine_diff_density_max 0.145
_refine_diff_density_min -0.152
_refine_diff_density_rms 0.035
_refine_ls_abs_structure_details 'Flack H D (1983), Acta Cryst. A39, 876-881'
_refine_ls_abs_structure_Flack -0.06(7)
_refine_ls_extinction_method none
_refine_ls_goodness_of_fit_ref 0.979
_refine_ls_hydrogen_treatment constr
_refine_ls_matrix_type full
_refine_ls_number_parameters 325
_refine_ls_number_reflns 4367
_refine_ls_number_restraints 1
_refine_ls_restrained_S_all 0.979
_refine_ls_R_factor_all 0.0714
_refine_ls_R_factor_gt 0.0418
_refine_ls_shift/su_max 0.000
_refine_ls_shift/su_mean 0.000
_refine_ls_structure_factor_coef Fsqd
_refine_ls_weighting_details 'calc w=1/[\s^2^(Fo^2^)+(0.0409P)^2^+0.0000P] where P=(Fo^2^+2Fc^2^)/3'
_refine_ls_weighting_scheme calc
_refine_ls_wR_factor_gt 0.0765
_refine_ls_wR_factor_ref 0.0869
_reflns_number_gt 3290
_reflns_number_total 4367
_reflns_threshold_expression >2sigma(I)
_cod_data_source_file co8b00152_si_003.cif
_cod_data_source_block a14293
_cod_database_code 4514910

loop_
_symmetry_equiv_pos_as_xyz
'x, y, z'
'-x, -y, z+1/2'
'-y, x, z+1/4'
'y, -x, z+3/4'

loop_
_atom_site_label
_atom_site_type_symbol
_atom_site_fract_x
_atom_site_fract_y
_atom_site_fract_z
_atom_site_U_iso_or_equiv
_atom_site_adp_type
_atom_site_occupancy
_atom_site_symmetry_multiplicity
_atom_site_calc_flag
_atom_site_refinement_flags
C1 C -0.1249(3) 0.6787(3) 0.23426(13) 0.0399(8) Uani 1 1 d .
H1 H -0.1146 0.6305 0.2673 0.048 Uiso 1 1 calc R
C2 C -0.0349(3) 0.6788(3) 0.19420(12) 0.0302(7) Uani 1 1 d .
C3 C 0.0954(3) 0.6131(3) 0.19870(11) 0.0299(7) Uani 1 1 d .
C4 C 0.1011(3) 0.4801(3) 0.21417(12) 0.0341(7) Uani 1 1 d .
H4 H 0.0226 0.4279 0.2145 0.041 Uiso 1 1 calc R
C5 C 0.2215(3) 0.4239(3) 0.22914(11) 0.0328(7) Uani 1 1 d .
H5 H 0.2241 0.3335 0.2402 0.039 Uiso 1 1 calc R
C6 C 0.3386(3) 0.4972(3) 0.22825(11) 0.0292(7) Uani 1 1 d .
C7 C 0.3333(3) 0.6262(3) 0.20841(11) 0.0331(7) Uani 1 1 d .
H7 H 0.4131 0.6755 0.2047 0.040 Uiso 1 1 calc R
C8 C 0.2130(3) 0.6845(3) 0.19392(11) 0.0316(7) Uani 1 1 d .
H8 H 0.2113 0.7732 0.1808 0.038 Uiso 1 1 calc R
C9 C 0.4635(3) 0.4420(3) 0.25083(11) 0.0289(7) Uani 1 1 d .
C10 C 0.4655(3) 0.3865(3) 0.30280(12) 0.0377(8) Uani 1 1 d .
H10 H 0.3856 0.3810 0.3232 0.045 Uiso 1 1 calc R
C11 C 0.5825(3) 0.3394(3) 0.32497(14) 0.0460(9) Uani 1 1 d .
H11 H 0.5831 0.3045 0.3609 0.055 Uiso 1 1 calc R
C12 C 0.6987(3) 0.3429(3) 0.29492(14) 0.0478(9) Uani 1 1 d .
H12 H 0.7792 0.3104 0.3100 0.057 Uiso 1 1 calc R
C13 C 0.6964(3) 0.3937(3) 0.24316(15) 0.0472(9) Uani 1 1 d .
H13 H 0.7751 0.3936 0.2219 0.057 Uiso 1 1 calc R
C14 C 0.5804(3) 0.4452(3) 0.22161(13) 0.0378(7) Uani 1 1 d .
H14 H 0.5813 0.4833 0.1862 0.045 Uiso 1 1 calc R
C15 C -0.0131(3) 0.7484(3) 0.09514(11) 0.0284(7) Uani 1 1 d .
H15 H 0.0718 0.6981 0.0996 0.034 Uiso 1 1 calc R
C16 C -0.0992(3) 0.6672(3) 0.05570(11) 0.0306(7) Uani 1 1 d .
H16A H -0.1869 0.7106 0.0520 0.037 Uiso 1 1 calc R
H16B H -0.0567 0.6669 0.0193 0.037 Uiso 1 1 calc R
C17 C -0.1193(3) 0.5253(3) 0.07414(11) 0.0307(7) Uani 1 1 d .
C18 C -0.2449(3) 0.4762(3) 0.08633(12) 0.0390(8) Uani 1 1 d .
H18 H -0.3196 0.5334 0.0842 0.047 Uiso 1 1 calc R
C19 C -0.2625(3) 0.3449(3) 0.10154(13) 0.0470(9) Uani 1 1 d .
H19 H -0.3490 0.3123 0.1093 0.056 Uiso 1 1 calc R
C20 C -0.1533(4) 0.2608(3) 0.10548(13) 0.0454(8) Uani 1 1 d .
H20 H -0.1648 0.1708 0.1161 0.055 Uiso 1 1 calc R
C21 C -0.0292(3) 0.3084(3) 0.09398(13) 0.0435(8) Uani 1 1 d .
H21 H 0.0457 0.2517 0.0972 0.052 Uiso 1 1 calc R
C22 C -0.0122(3) 0.4390(3) 0.07760(13) 0.0375(8) Uani 1 1 d .
H22 H 0.0742 0.4699 0.0686 0.045 Uiso 1 1 calc R
C23 C 0.0254(3) 0.8870(3) 0.07493(13) 0.0308(7) Uani 1 1 d .
C24 C 0.0635(4) 1.0149(3) -0.00417(14) 0.0559(10) Uani 1 1 d .
H24A H 0.0599 1.0064 -0.0439 0.084 Uiso 1 1 calc R
H24B H 0.1540 1.0377 0.0070 0.084 Uiso 1 1 calc R
H24C H 0.0024 1.0850 0.0076 0.084 Uiso 1 1 calc R
C25 C -0.3724(3) 0.9485(3) 0.13251(11) 0.0292(7) Uani 1 1 d .
C26 C -0.4812(3) 0.9026(3) 0.10402(13) 0.0373(8) Uani 1 1 d .
H26 H -0.4696 0.8367 0.0767 0.045 Uiso 1 1 calc R
C27 C -0.6069(3) 0.9513(4) 0.11467(15) 0.0508(9) Uani 1 1 d .
H27 H -0.6808 0.9181 0.0949 0.061 Uiso 1 1 calc R
C28 C -0.6258(3) 1.0471(3) 0.15349(16) 0.0476(9) Uani 1 1 d .
H28 H -0.7124 1.0799 0.1607 0.057 Uiso 1 1 calc R
C29 C -0.5179(3) 1.0957(3) 0.18210(14) 0.0465(9) Uani 1 1 d .
H29 H -0.5302 1.1625 0.2090 0.056 Uiso 1 1 calc R
C30 C -0.3921(3) 1.0469(3) 0.17153(13) 0.0410(8) Uani 1 1 d .
H30 H -0.3182 1.0809 0.1911 0.049 Uiso 1 1 calc R
C31 C -0.1936(3) 0.8197(3) 0.15590(11) 0.0280(7) Uani 1 1 d .
N1 N -0.0717(2) 0.7584(2) 0.14940(9) 0.0274(5) Uani 1 1 d .
N2 N -0.2446(2) 0.8968(2) 0.11993(9) 0.0311(6) Uani 1 1 d .
O1 O 0.05707(19) 0.9777(2) 0.10357(8) 0.0390(5) Uani 1 1 d .
O2 O 0.0252(2) 0.89055(18) 0.02058(8) 0.0446(6) Uani 1 1 d .
S1 S -0.26274(8) 0.77614(8) 0.21947(3) 0.0388(2) Uani 1 1 d .

loop_
_atom_site_aniso_label
_atom_site_aniso_U_11
_atom_site_aniso_U_22
_atom_site_aniso_U_33
_atom_site_aniso_U_23
_atom_site_aniso_U_13
_atom_site_aniso_U_12
C1 0.0372(18) 0.050(2) 0.032(2) 0.0124(16) -0.0002(15) 0.0105(15)
C2 0.0349(18) 0.0326(17) 0.0231(16) 0.0049(13) -0.0046(14) 0.0007(14)
C3 0.0342(17) 0.0364(18) 0.0190(16) 0.0015(13) -0.0029(13) 0.0037(14)
C4 0.0338(18) 0.0360(18) 0.0326(18) 0.0060(15) -0.0023(15) -0.0029(14)
C5 0.0386(18) 0.0297(16) 0.0301(18) 0.0046(14) 0.0006(14) 0.0054(14)
C6 0.0308(17) 0.0341(17) 0.0227(17) -0.0032(14) 0.0014(13) 0.0022(13)
C7 0.0353(17) 0.0337(18) 0.0305(19) -0.0004(14) -0.0009(14) -0.0021(14)
C8 0.0377(19) 0.0280(16) 0.0290(17) 0.0010(13) -0.0032(14) 0.0032(14)
C9 0.0335(17) 0.0247(16) 0.0285(17) -0.0036(13) -0.0026(14) 0.0040(13)
C10 0.0413(19) 0.0359(18) 0.036(2) 0.0022(15) -0.0005(15) 0.0086(15)
C11 0.062(2) 0.042(2) 0.034(2) 0.0015(16) -0.0085(18) 0.0108(18)
C12 0.045(2) 0.046(2) 0.053(2) -0.0062(18) -0.0171(19) 0.0104(17)
C13 0.0319(19) 0.052(2) 0.058(2) -0.0012(18) 0.0003(17) 0.0015(16)
C14 0.0348(19) 0.0428(19) 0.0358(19) 0.0017(16) 0.0001(16) 0.0019(15)
C15 0.0273(16) 0.0323(17) 0.0257(17) 0.0012(13) -0.0014(13) 0.0027(13)
C16 0.0362(17) 0.0348(18) 0.0209(16) -0.0022(13) -0.0034(13) 0.0003(14)
C17 0.0361(18) 0.0337(17) 0.0224(16) -0.0035(14) 0.0016(14) 0.0006(14)
C18 0.0384(19) 0.046(2) 0.0332(19) -0.0068(16) 0.0040(15) 0.0019(15)
C19 0.049(2) 0.053(2) 0.039(2) -0.0031(17) 0.0079(17) -0.0187(18)
C20 0.065(3) 0.0359(19) 0.035(2) -0.0024(16) 0.0027(18) -0.0049(18)
C21 0.052(2) 0.0344(19) 0.044(2) -0.0044(16) -0.0057(17) 0.0022(17)
C22 0.0370(19) 0.0361(19) 0.0394(19) -0.0040(16) 0.0013(15) 0.0004(15)
C23 0.0212(16) 0.0355(18) 0.036(2) 0.0043(16) 0.0031(14) 0.0055(14)
C24 0.079(3) 0.042(2) 0.046(2) 0.0173(18) 0.0061(19) -0.0074(18)
C25 0.0299(17) 0.0336(17) 0.0241(16) 0.0062(14) 0.0005(13) 0.0030(14)
C26 0.0343(19) 0.0388(19) 0.0388(19) -0.0047(15) -0.0055(16) 0.0021(15)
C27 0.030(2) 0.065(2) 0.057(2) 0.007(2) -0.0066(17) -0.0033(18)
C28 0.035(2) 0.053(2) 0.054(2) 0.0145(19) 0.0071(18) 0.0111(17)
C29 0.054(2) 0.0357(19) 0.050(2) 0.0014(16) 0.0171(19) 0.0095(17)
C30 0.036(2) 0.042(2) 0.044(2) -0.0036(16) 0.0020(16) -0.0006(15)
C31 0.0306(17) 0.0300(16) 0.0234(17) -0.0012(13) 0.0005(13) 0.0017(13)
N1 0.0275(13) 0.0334(14) 0.0213(13) 0.0033(11) 0.0017(11) 0.0028(11)
N2 0.0307(14) 0.0334(14) 0.0291(14) 0.0011(11) 0.0005(11) 0.0054(11)
O1 0.0425(13) 0.0329(12) 0.0417(13) -0.0041(11) -0.0052(11) -0.0045(10)
O2 0.0680(16) 0.0391(13) 0.0269(13) 0.0064(10) 0.0036(11) -0.0052(11)
S1 0.0380(5) 0.0467(5) 0.0318(4) 0.0087(4) 0.0082(4) 0.0091(4)

loop_
_atom_type_symbol
_atom_type_description
_atom_type_scat_dispersion_real
_atom_type_scat_dispersion_imag
_atom_type_scat_source
C C 0.0033 0.0016 'International Tables Vol C Tables 4.2.6.8 and 6.1.1.4'
H H 0.0000 0.0000 'International Tables Vol C Tables 4.2.6.8 and 6.1.1.4'
N N 0.0061 0.0033 'International Tables Vol C Tables 4.2.6.8 and 6.1.1.4'
O O 0.0106 0.0060 'International Tables Vol C Tables 4.2.6.8 and 6.1.1.4'
S S 0.1246 0.1234 'International Tables Vol C Tables 4.2.6.8 and 6.1.1.4'

loop_
_geom_angle_atom_site_label_1
_geom_angle_atom_site_label_2
_geom_angle_atom_site_label_3
_geom_angle
C2 C1 S1 112.8(2)
C2 C1 H1 123.6
S1 C1 H1 123.6
C1 C2 N1 113.3(2)
C1 C2 C3 123.2(3)
N1 C2 C3 123.2(3)
C8 C3 C4 119.0(3)
C8 C3 C2 121.3(3)
C4 C3 C2 119.3(3)
C5 C4 C3 120.0(3)
C5 C4 H4 120.0
C3 C4 H4 120.0
C4 C5 C6 121.3(3)
C4 C5 H5 119.4
C6 C5 H5 119.4
C5 C6 C7 118.0(3)
C5 C6 C9 120.9(3)
C7 C6 C9 121.0(3)
C8 C7 C6 121.2(3)
C8 C7 H7 119.4
C6 C7 H7 119.4
C7 C8 C3 120.1(3)
C7 C8 H8 120.0
C3 C8 H8 120.0
C14 C9 C10 118.3(3)
C14 C9 C6 121.4(3)
C10 C9 C6 120.3(3)
C11 C10 C9 120.7(3)
C11 C10 H10 119.7
C9 C10 H10 119.7
C10 C11 C12 120.2(3)
C10 C11 H11 119.9
C12 C11 H11 119.9
C13 C12 C11 119.3(3)
C13 C12 H12 120.3
C11 C12 H12 120.3
C12 C13 C14 120.6(3)
C12 C13 H13 119.7
C14 C13 H13 119.7
C9 C14 C13 120.9(3)
C9 C14 H14 119.6
C13 C14 H14 119.6
N1 C15 C23 109.6(2)
N1 C15 C16 112.5(2)
C23 C15 C16 115.1(2)
N1 C15 H15 106.3
C23 C15 H15 106.3
C16 C15 H15 106.3
C17 C16 C15 113.0(2)
C17 C16 H16A 109.0
C15 C16 H16A 109.0
C17 C16 H16B 109.0
C15 C16 H16B 109.0
H16A C16 H16B 107.8
C22 C17 C18 118.1(3)
C22 C17 C16 120.4(3)
C18 C17 C16 121.5(3)
C19 C18 C17 120.9(3)
C19 C18 H18 119.5
C17 C18 H18 119.5
C18 C19 C20 119.9(3)
C18 C19 H19 120.1
C20 C19 H19 120.1
C21 C20 C19 119.6(3)
C21 C20 H20 120.2
C19 C20 H20 120.2
C20 C21 C22 120.4(3)
C20 C21 H21 119.8
C22 C21 H21 119.8
C17 C22 C21 121.0(3)
C17 C22 H22 119.5
C21 C22 H22 119.5
O1 C23 O2 124.5(3)
O1 C23 C15 125.0(3)
O2 C23 C15 110.4(3)
O2 C24 H24A 109.5
O2 C24 H24B 109.5
H24A C24 H24B 109.5
O2 C24 H24C 109.5
H24A C24 H24C 109.5
H24B C24 H24C 109.5
C26 C25 C30 118.3(3)
C26 C25 N2 119.1(3)
C30 C25 N2 122.6(3)
C27 C26 C25 120.8(3)
C27 C26 H26 119.6
C25 C26 H26 119.6
C28 C27 C26 120.6(3)
C28 C27 H27 119.7
C26 C27 H27 119.7
C27 C28 C29 119.6(3)
C27 C28 H28 120.2
C29 C28 H28 120.2
C28 C29 C30 119.9(3)
C28 C29 H29 120.1
C30 C29 H29 120.1
C29 C30 C25 120.8(3)
C29 C30 H30 119.6
C25 C30 H30 119.6
N2 C31 N1 123.1(2)
N2 C31 S1 126.9(2)
N1 C31 S1 110.0(2)
C31 N1 C2 113.4(2)
C31 N1 C15 119.7(2)
C2 N1 C15 124.4(2)
C31 N2 C25 115.8(2)
C23 O2 C24 116.3(2)
C1 S1 C31 90.56(14)

loop_
_geom_bond_atom_site_label_1
_geom_bond_atom_site_label_2
_geom_bond_distance
C1 C2 1.337(4)
C1 S1 1.740(3)
C1 H1 0.9500
C2 N1 1.411(3)
C2 C3 1.474(4)
C3 C8 1.391(4)
C3 C4 1.394(4)
C4 C5 1.388(4)
C4 H4 0.9500
C5 C6 1.392(4)
C5 H5 0.9500
C6 C7 1.388(4)
C6 C9 1.484(4)
C7 C8 1.393(4)
C7 H7 0.9500
C8 H8 0.9500
C9 C14 1.379(4)
C9 C10 1.393(4)
C10 C11 1.383(4)
C10 H10 0.9500
C11 C12 1.384(5)
C11 H11 0.9500
C12 C13 1.370(4)
C12 H12 0.9500
C13 C14 1.384(4)
C13 H13 0.9500
C14 H14 0.9500
C15 N1 1.461(3)
C15 C23 1.531(4)
C15 C16 1.536(4)
C15 H15 1.0000
C16 C17 1.513(4)
C16 H16A 0.9900
C16 H16B 0.9900
C17 C22 1.389(4)
C17 C18 1.391(4)
C18 C19 1.386(4)
C18 H18 0.9500
C19 C20 1.392(5)
C19 H19 0.9500
C20 C21 1.368(4)
C20 H20 0.9500
C21 C22 1.386(4)
C21 H21 0.9500
C22 H22 0.9500
C23 O1 1.196(3)
C23 O2 1.335(3)
C24 O2 1.445(3)
C24 H24A 0.9800
C24 H24B 0.9800
C24 H24C 0.9800
C25 C26 1.380(4)
C25 C30 1.392(4)
C25 N2 1.422(3)
C26 C27 1.383(4)
C26 H26 0.9500
C27 C28 1.369(5)
C27 H27 0.9500
C28 C29 1.383(5)
C28 H28 0.9500
C29 C30 1.385(4)
C29 H29 0.9500
C30 H30 0.9500
C31 N2 1.283(3)
C31 N1 1.383(3)
C31 S1 1.765(3)
